data_4129570
loop_
_publ_author_name
'Ye, Heng-Yun'
'Zhou, QiongHua'
'Niu, XiangHong'
'Liao, Wei-Qiang'
'Fu, Da-Wei'
'Zhang, Yi'
'You, Yu-Meng'
'Wang, Jinlan'
'Chen, Zhong-Ning'
'Xiong, Ren-Gen'

_publ_section_title
;
 High-Temperature Ferroelectricity and Photoluminescence in a Hybrid
 Organic-Inorganic Compound: (3-Pyrrolinium)MnCl3.
;
_journal_issue 40
_journal_name_full 'Journal of the American Chemical Society'
_journal_page_first 13148
_journal_page_last 13154
_journal_paper_doi 10.1021/jacs.5b08290
_journal_volume 137
_journal_year 2015
_chemical_formula_sum 'C4 H8 Cl3 Mn N'
_chemical_formula_weight 231.40
_space_group_IT_number 63
_space_group_name_Hall '-C 2c 2'
_space_group_name_H-M_alt 'C m c m'
_symmetry_cell_setting orthorhombic
_symmetry_space_group_name_H-M 'C m c m'
_atom_sites_solution_hydrogens geom
_atom_sites_solution_primary direct
_atom_sites_solution_secondary difmap
_audit_creation_method SHELXL-97
_cell_angle_alpha 90.00
_cell_angle_beta 90.00
_cell_angle_gamma 90.00
_cell_formula_units_Z 4
_cell_length_a 7.470(5)
_cell_length_b 17.642(3)
_cell_length_c 6.515(2)
_cell_measurement_temperature 413(2)
_cell_volume 858.6(6)
_computing_structure_refinement 'SHELXL-97 (Sheldrick, 1997)'
_computing_structure_solution 'SHELXS-97 (Sheldrick, 1990)'
_diffrn_ambient_temperature 413(2)
_diffrn_measured_fraction_theta_full 0.995
_diffrn_measured_fraction_theta_max 0.995
_diffrn_measurement_device_type 'Rigaku saturn 724'
_diffrn_radiation_monochromator graphite
_diffrn_radiation_source 'fine-focus sealed tube'
_diffrn_radiation_type MoK\a
_diffrn_radiation_wavelength 0.71073
_diffrn_reflns_av_R_equivalents 0.0398
_diffrn_reflns_av_sigmaI/netI 0.0276
_diffrn_reflns_limit_h_max 9
_diffrn_reflns_limit_h_min -6
_diffrn_reflns_limit_k_max 19
_diffrn_reflns_limit_k_min -22
_diffrn_reflns_limit_l_max 8
_diffrn_reflns_limit_l_min -8
_diffrn_reflns_number 3012
_diffrn_reflns_theta_full 27.36
_diffrn_reflns_theta_max 27.36
_diffrn_reflns_theta_min 2.96
_exptl_absorpt_coefficient_mu 2.387
_exptl_absorpt_correction_T_max 1.0000
_exptl_absorpt_correction_T_min 0.8948
_exptl_absorpt_correction_type multi-scan
_exptl_crystal_colour pink
_exptl_crystal_density_diffrn 1.790
_exptl_crystal_density_method 'not measured'
_exptl_crystal_description block
_exptl_crystal_F_000 460
_exptl_crystal_size_max 0.35
_exptl_crystal_size_mid 0.30
_exptl_crystal_size_min 0.30
_refine_diff_density_max 0.449
_refine_diff_density_min -0.343
_refine_diff_density_rms 0.088
_refine_ls_extinction_coef 0.038(3)
_refine_ls_extinction_expression Fc^*^=kFc[1+0.001xFc^2^\l^3^/sin(2\q)]^-1/4^
_refine_ls_extinction_method SHELXL
_refine_ls_goodness_of_fit_ref 1.111
_refine_ls_hydrogen_treatment constr
_refine_ls_matrix_type full
_refine_ls_number_parameters 32
_refine_ls_number_reflns 567
_refine_ls_number_restraints 0
_refine_ls_restrained_S_all 1.111
_refine_ls_R_factor_all 0.0364
_refine_ls_R_factor_gt 0.0301
_refine_ls_shift/su_max 0.000
_refine_ls_shift/su_mean 0.000
_refine_ls_structure_factor_coef Fsqd
_refine_ls_weighting_details 'calc w=1/[\s^2^(Fo^2^)+(0.0483P)^2^+0.0000P] where P=(Fo^2^+2Fc^2^)/3'
_refine_ls_weighting_scheme calc
_refine_ls_wR_factor_gt 0.0801
_refine_ls_wR_factor_ref 0.0828
_reflns_number_gt 490
_reflns_number_total 567
_reflns_threshold_expression >2sigma(I)
_cod_data_source_file ja5b08290_si_002.cif
_cod_data_source_block C4H8NMnCl3-T413
_cod_depositor_comments
;
The following automatic conversions were performed:

data item '_exptl_absorpt_correction_type' value 'Multi-scan' was
changed to 'multi-scan' in accordance with the
/home/saulius/struct/COD-crude-data/automatic-downloads/DataCite-retrospective/ACS/depositions/lib/dictionaries/cif_core.dic
dictionary named 'cif_core.dic' version 2.4.2 last updated on
2011-04-26.

data item '_symmetry_cell_setting' value 'Orthorhombic' was changed
to 'orthorhombic' in accordance with the
/home/saulius/struct/COD-crude-data/automatic-downloads/DataCite-retrospective/ACS/depositions/lib/dictionaries/cif_core.dic
dictionary named 'cif_core.dic' version 2.4.2 last updated on
2011-04-26.

Automatic conversion script
Id: cif_fix_values 6909 2019-04-08 15:41:33Z antanas 
;
_cod_original_cell_volume 858.6(7)
_cod_database_code 4129570

loop_
_symmetry_equiv_pos_as_xyz
'x, y, z'
'-x, -y, z+1/2'
'-x, y, -z+1/2'
'x, -y, -z'
'x+1/2, y+1/2, z'
'-x+1/2, -y+1/2, z+1/2'
'-x+1/2, y+1/2, -z+1/2'
'x+1/2, -y+1/2, -z'
'-x, -y, -z'
'x, y, -z-1/2'
'x, -y, z-1/2'
'-x, y, z'
'-x+1/2, -y+1/2, -z'
'x+1/2, y+1/2, -z-1/2'
'x+1/2, -y+1/2, z-1/2'
'-x+1/2, y+1/2, z'

loop_
_atom_site_label
_atom_site_type_symbol
_atom_site_fract_x
_atom_site_fract_y
_atom_site_fract_z
_atom_site_U_iso_or_equiv
_atom_site_adp_type
_atom_site_occupancy
_atom_site_symmetry_multiplicity
_atom_site_calc_flag
_atom_site_refinement_flags
Mn1 Mn 0.0000 0.0000 0.0000 0.0391(3) Uani 1 4 d S
Cl2 Cl 0.0000 0.11421(6) 0.2500 0.0529(4) Uani 1 4 d S
Cl1 Cl -0.23246(11) -0.05205(5) 0.2500 0.0505(3) Uani 1 2 d S
C3 C -0.5000 -0.1258(2) -0.1419(7) 0.0825(12) Uani 0.50 2 d SP
N1 N -0.5000 -0.1258(2) -0.1419(7) 0.0825(12) Uani 0.50 2 d SP
H3A H -0.3957 -0.1002 -0.0908 0.099 Uiso 1 1 d R
C1 C -0.5000 -0.2046(5) -0.0782(14) 0.147(3) Uani 1 2 d S
H1A H -0.5000 -0.2227 0.0607 0.177 Uiso 1 2 d SR
C2 C -0.5000 -0.2476(4) -0.2500 0.156(7) Uani 1 4 d S
H2A H -0.5000 -0.3020 -0.2500 0.188 Uiso 1 4 d SR

loop_
_atom_site_aniso_label
_atom_site_aniso_U_11
_atom_site_aniso_U_22
_atom_site_aniso_U_33
_atom_site_aniso_U_23
_atom_site_aniso_U_13
_atom_site_aniso_U_12
Mn1 0.0439(5) 0.0503(5) 0.0230(4) 0.0011(3) 0.000 0.000
Cl2 0.0821(9) 0.0388(6) 0.0379(6) 0.000 0.000 0.000
Cl1 0.0505(5) 0.0665(6) 0.0345(4) 0.000 0.000 -0.0166(4)
C3 0.094(3) 0.076(3) 0.077(3) -0.021(2) 0.000 0.000
N1 0.094(3) 0.076(3) 0.077(3) -0.021(2) 0.000 0.000
C1 0.146(6) 0.128(6) 0.167(9) 0.094(6) 0.000 0.000
C2 0.108(6) 0.034(4) 0.33(2) 0.000 0.000 0.000

loop_
_atom_type_symbol
_atom_type_description
_atom_type_scat_dispersion_real
_atom_type_scat_dispersion_imag
_atom_type_scat_source
C C 0.0033 0.0016 'International Tables Vol C Tables 4.2.6.8 and 6.1.1.4'
H H 0.0000 0.0000 'International Tables Vol C Tables 4.2.6.8 and 6.1.1.4'
N N 0.0061 0.0033 'International Tables Vol C Tables 4.2.6.8 and 6.1.1.4'
Cl Cl 0.1484 0.1585 'International Tables Vol C Tables 4.2.6.8 and 6.1.1.4'
Mn Mn 0.3368 0.7283 'International Tables Vol C Tables 4.2.6.8 and 6.1.1.4'

loop_
_geom_angle_atom_site_label_1
_geom_angle_atom_site_label_2
_geom_angle_atom_site_label_3
_geom_angle
_geom_angle_site_symmetry_1
_geom_angle_site_symmetry_3
Cl1 Mn1 Cl1 85.77(5) 11 9
Cl1 Mn1 Cl1 94.23(5) 11 .
Cl1 Mn1 Cl1 180.0 9 .
Cl1 Mn1 Cl1 180.0 11 3
Cl1 Mn1 Cl1 94.23(5) 9 3
Cl1 Mn1 Cl1 85.77(5) . 3
Cl1 Mn1 Cl2 83.03(3) 11 9
Cl1 Mn1 Cl2 83.03(3) 9 9
Cl1 Mn1 Cl2 96.97(3) . 9
Cl1 Mn1 Cl2 96.97(3) 3 9
Cl1 Mn1 Cl2 96.97(3) 11 .
Cl1 Mn1 Cl2 96.97(3) 9 .
Cl1 Mn1 Cl2 83.03(3) . .
Cl1 Mn1 Cl2 83.03(3) 3 .
Cl2 Mn1 Cl2 180.0 9 .
Mn1 Cl2 Mn1 77.90(4) . 2
Mn1 Cl1 Mn1 79.33(4) 2 .
N1 C3 C3 0.000(1) 10 10
N1 C3 C1 106.6(5) 10 .
C3 C3 C1 106.6(5) 10 .
C2 C1 C3 107.5(7) . .
C1 C2 C1 111.7(8) . 10

loop_
_geom_bond_atom_site_label_1
_geom_bond_atom_site_label_2
_geom_bond_distance
_geom_bond_site_symmetry_2
Mn1 Cl1 2.5517(11) 11
Mn1 Cl1 2.5517(11) 9
Mn1 Cl1 2.5518(11) .
Mn1 Cl1 2.5518(11) 3
Mn1 Cl2 2.5908(10) 9
Mn1 Cl2 2.5908(10) .
Cl2 Mn1 2.5909(10) 2
Cl1 Mn1 2.5517(11) 2
C3 N1 1.409(10) 10
C3 C3 1.409(10) 10
C3 C1 1.451(8) .
C1 C2 1.352(10) .
C2 C1 1.352(10) 10
